data_7219052
loop_
_publ_author_name
'Zhang, Jian-Jun'
'Qi, Xiao-Xia'
'Ren, Ning'
'Xu, Su-Ling'
'Zong, Guang-Cai'
'Gao, Jie'
'geng, lina'
'Wang, Shu-Ping'
'Shi, Shikao'

_publ_section_title
;
 Lanthanide Complexes with 3, 4, 5-Triethoxybenzoic acid and
 1,10-phenanthroline: Synthesis, Crystal structures, Thermal decomposition
 mechanism and Phase transformation kinetics
;
_journal_name_full 'RSC Adv.'
_journal_paper_doi 10.1039/C4RA12063A
_journal_year 2014
_chemical_formula_sum 'C102 H118 Eu2 N4 O30'
_chemical_formula_weight 2183.92
_chemical_name_systematic
; 
 ? 
;
_space_group_IT_number 2
_symmetry_cell_setting triclinic
_symmetry_space_group_name_Hall '-P 1'
_symmetry_space_group_name_H-M 'P -1'
_atom_sites_solution_hydrogens geom
_atom_sites_solution_primary direct
_atom_sites_solution_secondary difmap
_audit_creation_method SHELXL-97
_audit_update_record
;
2014-09-11 deposited with the CCDC.
2014-12-09 downloaded from the CCDC.
;
_cell_angle_alpha 83.4850(10)
_cell_angle_beta 75.328(2)
_cell_angle_gamma 89.450(2)
_cell_formula_units_Z 1
_cell_length_a 12.7320(11)
_cell_length_b 14.3480(12)
_cell_length_c 15.0480(14)
_cell_measurement_reflns_used 2443
_cell_measurement_temperature 298(2)
_cell_measurement_theta_max 26.665
_cell_measurement_theta_min 2.718
_cell_volume 2641.6(4)
_computing_cell_refinement 'Bruker SMART'
_computing_data_collection 'Bruker SMART'
_computing_data_reduction 'Bruker SHELXTL'
_computing_molecular_graphics 'Bruker SHELXTL'
_computing_publication_material 'Bruker SHELXTL'
_computing_structure_refinement 'SHELXL-97 (Sheldrick, 1997)'
_computing_structure_solution 'SHELXS-97 (Sheldrick, 1990)'
_diffrn_ambient_temperature 298(2)
_diffrn_measured_fraction_theta_full 0.983
_diffrn_measured_fraction_theta_max 0.983
_diffrn_measurement_device_type 'CCD area detector'
_diffrn_measurement_method 'phi and omega scans'
_diffrn_radiation_monochromator graphite
_diffrn_radiation_source 'fine-focus sealed tube'
_diffrn_radiation_type MoK\a
_diffrn_radiation_wavelength 0.71073
_diffrn_reflns_av_R_equivalents 0.0661
_diffrn_reflns_av_sigmaI/netI 0.1400
_diffrn_reflns_limit_h_max 15
_diffrn_reflns_limit_h_min -15
_diffrn_reflns_limit_k_max 11
_diffrn_reflns_limit_k_min -17
_diffrn_reflns_limit_l_max 17
_diffrn_reflns_limit_l_min -17
_diffrn_reflns_number 13550
_diffrn_reflns_theta_full 25.02
_diffrn_reflns_theta_max 25.02
_diffrn_reflns_theta_min 2.72
_exptl_absorpt_coefficient_mu 1.253
_exptl_absorpt_correction_T_max 0.9174
_exptl_absorpt_correction_T_min 0.6682
_exptl_absorpt_correction_type multi-scan
_exptl_absorpt_process_details sadabs
_exptl_crystal_density_diffrn 1.373
_exptl_crystal_density_method 'not measured'
_exptl_crystal_F_000 1124
_exptl_crystal_size_max 0.35
_exptl_crystal_size_mid 0.10
_exptl_crystal_size_min 0.07
_refine_diff_density_max 1.298
_refine_diff_density_min -1.140
_refine_diff_density_rms 0.154
_refine_ls_extinction_method none
_refine_ls_goodness_of_fit_ref 1.024
_refine_ls_hydrogen_treatment mixed
_refine_ls_matrix_type full
_refine_ls_number_parameters 631
_refine_ls_number_reflns 9166
_refine_ls_number_restraints 1
_refine_ls_restrained_S_all 1.024
_refine_ls_R_factor_all 0.1684
_refine_ls_R_factor_gt 0.1005
_refine_ls_shift/su_max 0.001
_refine_ls_shift/su_mean 0.000
_refine_ls_structure_factor_coef Fsqd
_refine_ls_weighting_details 'calc w=1/[\s^2^(Fo^2^)+(0.1573P)^2^+0.0000P] where P=(Fo^2^+2Fc^2^)/3'
_refine_ls_weighting_scheme calc
_refine_ls_wR_factor_gt 0.2479
_refine_ls_wR_factor_ref 0.2903
_reflns_number_gt 4891
_reflns_number_total 9166
_reflns_threshold_expression >2sigma(I)
_cod_data_source_file c4ra12063a2.cif
_cod_data_source_block 131120d
_cod_depositor_comments
;
The following automatic conversions were performed:

'_symmetry_cell_setting' value 'Triclinic' changed to 'triclinic'
according to
/usr/data/users/saulius/crontab/automatic-downloads/rss-feeds/RSC/lib/dictionaries/cif_core.dic
dictionary named 'cif_core.dic' version 2.4.2 from 2011-04-26.

Automatic conversion script
Id: cif_fix_values 2935 2014-11-11 08:27:57Z andrius 
;
_cod_original_sg_symbol_H-M P-1
_cod_database_code 7219052

loop_
_symmetry_equiv_pos_as_xyz
'x, y, z'
'-x, -y, -z'

loop_
_atom_site_label
_atom_site_type_symbol
_atom_site_fract_x
_atom_site_fract_y
_atom_site_fract_z
_atom_site_U_iso_or_equiv
_atom_site_adp_type
_atom_site_occupancy
_atom_site_symmetry_multiplicity
_atom_site_calc_flag
_atom_site_refinement_flags
Eu1 Eu 0.63132(5) 0.42157(5) 0.47327(5) 0.0608(3) Uani 1 1 d .
N1 N 0.8045(9) 0.5199(9) 0.4764(10) 0.077(3) Uani 1 1 d .
N2 N 0.8046(11) 0.4043(10) 0.3441(10) 0.086(4) Uani 1 1 d .
O1 O 0.4447(7) 0.4679(7) 0.4257(7) 0.071(2) Uani 1 1 d .
O2 O 0.5608(8) 0.3737(8) 0.3484(7) 0.084(3) Uani 1 1 d .
O3 O 0.3329(13) 0.6438(16) 0.1406(10) 0.133(5) Uani 1 1 d .
O4 O 0.2908(12) 0.5066(12) 0.0569(10) 0.135(5) Uani 1 1 d .
O5 O 0.3365(14) 0.3336(17) 0.1011(12) 0.153(6) Uani 1 1 d .
O6 O 0.4878(8) 0.3437(7) 0.5880(7) 0.082(3) Uani 1 1 d .
O7 O 0.3481(7) 0.4387(7) 0.6312(7) 0.076(3) Uani 1 1 d .
O8 O 0.0954(13) 0.2426(12) 0.8992(11) 0.146(6) Uani 1 1 d .
O9 O 0.1877(15) 0.0836(15) 0.9195(14) 0.179(8) Uani 1 1 d .
O10 O 0.3822(16) 0.0467(13) 0.8086(14) 0.181(8) Uani 1 1 d .
O11 O 0.7310(8) 0.3272(7) 0.5695(7) 0.078(3) Uani 1 1 d .
O12 O 0.6650(8) 0.2530(7) 0.4758(8) 0.084(3) Uani 1 1 d .
O13 O 0.9105(13) 0.0687(10) 0.7402(11) 0.133(5) Uani 1 1 d .
O14 O 0.8500(15) -0.0925(11) 0.6897(13) 0.147(6) Uani 1 1 d .
O15 O 0.7270(13) -0.0913(11) 0.5672(12) 0.141(5) Uani 1 1 d .
C1 C 0.4830(13) 0.4265(13) 0.3547(12) 0.085(5) Uani 1 1 d .
C2 C 0.4323(14) 0.4475(16) 0.2751(12) 0.098(6) Uani 1 1 d .
C3 C 0.4076(14) 0.5385(16) 0.2489(12) 0.103(6) Uani 1 1 d .
H3 H 0.4218 0.5875 0.2800 0.124 Uiso 1 1 calc R
C4 C 0.3616(16) 0.555(2) 0.1757(15) 0.120(7) Uani 1 1 d .
C5 C 0.3413(18) 0.483(2) 0.1293(15) 0.127(8) Uani 1 1 d .
C6 C 0.3656(18) 0.394(2) 0.1583(16) 0.125(8) Uani 1 1 d .
C7 C 0.4133(16) 0.3725(18) 0.2305(14) 0.116(7) Uani 1 1 d .
H7 H 0.4317 0.3115 0.2481 0.140 Uiso 1 1 calc R
C8 C 0.380(2) 0.721(2) 0.1680(17) 0.145(9) Uani 1 1 d .
H8A H 0.4588 0.7162 0.1516 0.175 Uiso 1 1 calc R
H8B H 0.3561 0.7208 0.2346 0.175 Uiso 1 1 calc R
C9 C 0.349(3) 0.814(2) 0.121(2) 0.203(14) Uani 1 1 d .
H9A H 0.3819 0.8654 0.1401 0.305 Uiso 1 1 calc R
H9B H 0.2714 0.8195 0.1380 0.305 Uiso 1 1 calc R
H9C H 0.3739 0.8148 0.0550 0.305 Uiso 1 1 calc R
C10 C 0.360(2) 0.510(2) -0.0340(16) 0.145(9) Uani 1 1 d .
H10A H 0.4002 0.4521 -0.0402 0.174 Uiso 1 1 calc R
H10B H 0.4115 0.5617 -0.0452 0.174 Uiso 1 1 calc R
C11 C 0.292(2) 0.522(2) -0.1043(18) 0.188(13) Uani 1 1 d .
H11A H 0.2694 0.5857 -0.1107 0.282 Uiso 1 1 calc R
H11B H 0.2290 0.4810 -0.0835 0.282 Uiso 1 1 calc R
H11C H 0.3344 0.5062 -0.1629 0.282 Uiso 1 1 calc R
C12 C 0.350(2) 0.238(2) 0.1322(19) 0.161(10) Uani 1 1 d U
H12A H 0.3172 0.2265 0.1982 0.193 Uiso 1 1 calc R
H12B H 0.4269 0.2254 0.1218 0.193 Uiso 1 1 calc R
C13 C 0.297(3) 0.172(3) 0.081(2) 0.231(17) Uani 1 1 d U
H13A H 0.2863 0.2065 0.0254 0.346 Uiso 1 1 calc R
H13B H 0.2287 0.1493 0.1200 0.346 Uiso 1 1 calc R
H13C H 0.3442 0.1207 0.0653 0.346 Uiso 1 1 calc R
C14 C 0.3998(14) 0.3644(12) 0.6393(12) 0.088(5) Uani 1 1 d .
C15 C 0.3470(15) 0.2886(13) 0.7119(14) 0.108(6) Uani 1 1 d .
C16 C 0.2474(16) 0.3055(14) 0.7687(14) 0.115(7) Uani 1 1 d .
H16 H 0.2148 0.3632 0.7616 0.138 Uiso 1 1 calc R
C17 C 0.1968(19) 0.2362(18) 0.8360(17) 0.137(8) Uani 1 1 d .
C18 C 0.245(2) 0.1512(19) 0.8474(19) 0.152(10) Uani 1 1 d .
C19 C 0.345(2) 0.1370(18) 0.7899(19) 0.152(10) Uani 1 1 d .
C20 C 0.3981(17) 0.2042(15) 0.7213(16) 0.132(8) Uani 1 1 d .
H20 H 0.4657 0.1933 0.6830 0.159 Uiso 1 1 calc R
C21 C 0.0408(19) 0.3296(18) 0.8880(18) 0.147(9) Uani 1 1 d .
H21A H 0.0359 0.3432 0.8245 0.176 Uiso 1 1 calc R
H21B H 0.0811 0.3805 0.9023 0.176 Uiso 1 1 calc R
C22 C -0.073(2) 0.321(2) 0.9535(18) 0.175(12) Uani 1 1 d .
H22A H -0.1047 0.3814 0.9571 0.262 Uiso 1 1 calc R
H22B H -0.0683 0.2942 1.0139 0.262 Uiso 1 1 calc R
H22C H -0.1174 0.2803 0.9306 0.262 Uiso 1 1 calc R
C23 C 0.188(3) -0.015(2) 0.921(2) 0.193(13) Uani 1 1 d .
H23A H 0.2617 -0.0352 0.9006 0.231 Uiso 1 1 calc R
H23B H 0.1483 -0.0319 0.8774 0.231 Uiso 1 1 calc R
C24 C 0.135(3) -0.064(3) 1.017(3) 0.26(2) Uani 1 1 d .
H24A H 0.1896 -0.0975 1.0410 0.391 Uiso 1 1 calc R
H24B H 0.0804 -0.1080 1.0126 0.391 Uiso 1 1 calc R
H24C H 0.1027 -0.0189 1.0570 0.391 Uiso 1 1 calc R
C25 C 0.494(2) 0.0322(19) 0.767(2) 0.170(11) Uani 1 1 d .
H25A H 0.5361 0.0889 0.7637 0.204 Uiso 1 1 calc R
H25B H 0.5025 0.0161 0.7045 0.204 Uiso 1 1 calc R
C26 C 0.533(3) -0.049(3) 0.826(3) 0.26(2) Uani 1 1 d .
H26A H 0.5211 -0.1075 0.8053 0.393 Uiso 1 1 calc R
H26B H 0.4933 -0.0491 0.8899 0.393 Uiso 1 1 calc R
H26C H 0.6091 -0.0402 0.8214 0.393 Uiso 1 1 calc R
C27 C 0.7148(13) 0.2533(13) 0.5376(13) 0.088(5) Uani 1 1 d .
C28 C 0.7506(15) 0.1625(13) 0.5776(14) 0.101(6) Uani 1 1 d .
C29 C 0.8136(15) 0.1619(13) 0.6396(14) 0.106(6) Uani 1 1 d .
H29 H 0.8335 0.2180 0.6568 0.127 Uiso 1 1 calc R
C30 C 0.8468(17) 0.0780(15) 0.6760(17) 0.121(7) Uani 1 1 d .
C31 C 0.8174(18) -0.0056(16) 0.6516(18) 0.128(8) Uani 1 1 d .
C32 C 0.7542(19) -0.0036(16) 0.5894(18) 0.127(7) Uani 1 1 d .
C33 C 0.7197(15) 0.0798(14) 0.5519(15) 0.113(6) Uani 1 1 d .
H33 H 0.6766 0.0802 0.5104 0.135 Uiso 1 1 calc R
C34 C 0.977(2) 0.1460(16) 0.7432(19) 0.133(8) Uani 1 1 d .
H34A H 1.0015 0.1375 0.7998 0.159 Uiso 1 1 calc R
H34B H 0.9361 0.2032 0.7433 0.159 Uiso 1 1 calc R
C35 C 1.075(2) 0.1549(19) 0.661(2) 0.166(10) Uani 1 1 d .
H35A H 1.1145 0.2121 0.6593 0.249 Uiso 1 1 calc R
H35B H 1.0516 0.1559 0.6049 0.249 Uiso 1 1 calc R
H35C H 1.1217 0.1025 0.6656 0.249 Uiso 1 1 calc R
C36 C 0.946(2) -0.1161(17) 0.623(2) 0.153(10) Uani 1 1 d .
H36A H 0.9897 -0.0594 0.5987 0.184 Uiso 1 1 calc R
H36B H 0.9240 -0.1383 0.5713 0.184 Uiso 1 1 calc R
C38 C 0.649(2) -0.0979(16) 0.515(2) 0.143(8) Uani 1 1 d .
H38A H 0.6767 -0.0677 0.4526 0.171 Uiso 1 1 calc R
H38B H 0.5828 -0.0666 0.5435 0.171 Uiso 1 1 calc R
C39 C 0.624(2) -0.2017(18) 0.513(2) 0.179(11) Uani 1 1 d .
H39A H 0.6898 -0.2361 0.5049 0.268 Uiso 1 1 calc R
H39B H 0.5914 -0.2082 0.4632 0.268 Uiso 1 1 calc R
H39C H 0.5743 -0.2257 0.5707 0.268 Uiso 1 1 calc R
C40 C 0.8047(12) 0.5769(12) 0.5390(12) 0.081(4) Uani 1 1 d .
H40 H 0.7419 0.5799 0.5861 0.097 Uiso 1 1 calc R
C41 C 0.8934(14) 0.6329(13) 0.5388(14) 0.096(5) Uani 1 1 d .
H41 H 0.8903 0.6697 0.5864 0.115 Uiso 1 1 calc R
C42 C 0.9834(14) 0.6333(13) 0.4693(14) 0.092(5) Uani 1 1 d .
H42 H 1.0425 0.6715 0.4679 0.111 Uiso 1 1 calc R
C43 C 0.9883(13) 0.5780(13) 0.4011(14) 0.092(5) Uani 1 1 d .
C44 C 0.8941(13) 0.5186(12) 0.4048(13) 0.085(5) Uani 1 1 d .
C45 C 0.8923(13) 0.4604(13) 0.3402(13) 0.088(5) Uani 1 1 d .
C46 C 0.9883(15) 0.4590(15) 0.2638(14) 0.101(5) Uani 1 1 d .
C47 C 0.9870(17) 0.3923(16) 0.2016(15) 0.111(6) Uani 1 1 d .
H47 H 1.0479 0.3863 0.1532 0.133 Uiso 1 1 calc R
C48 C 0.8976(17) 0.3368(15) 0.2117(14) 0.109(6) Uani 1 1 d .
H48 H 0.8978 0.2932 0.1704 0.131 Uiso 1 1 calc R
C49 C 0.8065(14) 0.3451(13) 0.2832(13) 0.091(5) Uani 1 1 d .
H49 H 0.7453 0.3080 0.2884 0.110 Uiso 1 1 calc R
C50 C 1.0781(15) 0.5701(15) 0.3229(15) 0.103(6) Uani 1 1 d .
H50 H 1.1391 0.6079 0.3163 0.123 Uiso 1 1 calc R
C51 C 1.0806(15) 0.5136(15) 0.2600(16) 0.104(6) Uani 1 1 d .
H51 H 1.1434 0.5096 0.2130 0.125 Uiso 1 1 calc R
C37 C 1.016(3) -0.189(2) 0.658(3) 0.224(16) Uani 1 1 d .
H37A H 1.0646 -0.1594 0.6855 0.337 Uiso 1 1 calc R
H37B H 1.0565 -0.2202 0.6072 0.337 Uiso 1 1 calc R
H37C H 0.9703 -0.2340 0.7030 0.337 Uiso 1 1 calc R

loop_
_atom_site_aniso_label
_atom_site_aniso_U_11
_atom_site_aniso_U_22
_atom_site_aniso_U_33
_atom_site_aniso_U_23
_atom_site_aniso_U_13
_atom_site_aniso_U_12
Eu1 0.0494(4) 0.0606(5) 0.0723(5) 0.0034(3) -0.0203(3) 0.0024(3)
N1 0.054(7) 0.088(9) 0.090(10) 0.007(7) -0.025(7) 0.003(6)
N2 0.071(9) 0.094(10) 0.093(10) -0.004(8) -0.026(7) 0.010(7)
O1 0.061(6) 0.081(7) 0.070(7) -0.002(5) -0.018(5) -0.003(5)
O2 0.071(7) 0.101(8) 0.087(7) -0.013(6) -0.033(6) 0.015(6)
O3 0.113(11) 0.193(17) 0.093(10) 0.007(10) -0.037(9) 0.029(11)
O4 0.102(10) 0.219(17) 0.093(10) -0.010(10) -0.043(9) 0.019(10)
O5 0.144(14) 0.21(2) 0.110(12) -0.027(13) -0.045(11) -0.003(14)
O6 0.064(6) 0.081(7) 0.095(8) 0.017(5) -0.021(6) 0.004(5)
O7 0.059(6) 0.082(7) 0.081(7) 0.020(5) -0.020(5) 0.006(5)
O8 0.107(11) 0.157(14) 0.140(13) 0.059(10) -0.003(10) 0.006(10)
O9 0.147(15) 0.161(17) 0.181(18) 0.072(14) 0.009(12) 0.013(12)
O10 0.144(15) 0.155(15) 0.190(18) 0.080(13) 0.014(13) 0.025(12)
O11 0.068(6) 0.070(7) 0.104(8) 0.000(6) -0.043(6) -0.002(5)
O12 0.078(7) 0.078(7) 0.108(8) -0.007(6) -0.045(7) 0.012(5)
O13 0.131(12) 0.106(11) 0.175(14) 0.018(9) -0.080(11) 0.007(9)
O14 0.144(14) 0.116(12) 0.192(17) 0.013(11) -0.073(13) 0.016(10)
O15 0.143(13) 0.098(11) 0.197(16) 0.003(10) -0.077(12) 0.006(9)
C1 0.071(10) 0.109(13) 0.079(12) -0.014(10) -0.027(9) 0.007(9)
C2 0.081(11) 0.145(18) 0.079(12) -0.021(12) -0.037(10) 0.009(11)
C3 0.082(12) 0.156(19) 0.079(12) -0.005(11) -0.037(10) 0.018(11)
C4 0.093(14) 0.18(2) 0.090(15) -0.010(16) -0.032(12) 0.018(14)
C5 0.101(15) 0.20(3) 0.090(16) -0.012(17) -0.041(13) 0.013(16)
C6 0.108(16) 0.19(3) 0.092(16) -0.026(16) -0.039(13) 0.003(16)
C7 0.099(14) 0.17(2) 0.090(14) -0.015(14) -0.038(12) 0.007(13)
C8 0.121(19) 0.19(3) 0.111(18) 0.028(18) -0.032(15) 0.033(19)
C9 0.19(3) 0.23(3) 0.16(3) 0.06(2) -0.04(2) 0.04(3)
C10 0.119(18) 0.22(3) 0.097(18) -0.009(16) -0.029(15) 0.014(17)
C11 0.14(2) 0.30(4) 0.12(2) 0.01(2) -0.041(18) 0.03(2)
C12 0.16(2) 0.21(3) 0.12(2) -0.02(2) -0.044(18) 0.00(2)
C13 0.25(4) 0.27(4) 0.19(3) -0.06(3) -0.06(3) -0.05(3)
C14 0.063(10) 0.098(13) 0.097(13) 0.029(9) -0.028(9) -0.002(9)
C15 0.081(12) 0.111(14) 0.115(15) 0.052(11) -0.022(11) 0.009(10)
C16 0.089(13) 0.119(16) 0.119(16) 0.054(12) -0.023(12) 0.008(11)
C17 0.103(16) 0.14(2) 0.14(2) 0.055(15) -0.009(15) 0.010(14)
C18 0.122(19) 0.14(2) 0.15(2) 0.068(17) 0.002(17) 0.008(16)
C19 0.119(19) 0.14(2) 0.16(2) 0.066(17) -0.002(17) 0.020(15)
C20 0.102(15) 0.123(17) 0.140(19) 0.059(14) -0.004(13) 0.015(12)
C21 0.115(18) 0.15(2) 0.14(2) 0.049(16) -0.005(16) 0.003(15)
C22 0.14(2) 0.19(3) 0.14(2) 0.032(19) 0.021(18) 0.034(19)
C23 0.16(3) 0.18(3) 0.19(3) 0.05(2) 0.01(2) 0.00(2)
C24 0.25(5) 0.27(5) 0.20(4) 0.07(3) 0.01(3) 0.00(4)
C25 0.15(2) 0.14(2) 0.18(3) 0.053(19) 0.00(2) 0.020(18)
C26 0.24(4) 0.21(4) 0.26(4) 0.08(3) 0.02(4) 0.03(3)
C27 0.077(11) 0.076(12) 0.118(14) 0.006(10) -0.046(11) 0.010(8)
C28 0.094(12) 0.076(12) 0.149(17) -0.002(11) -0.065(13) 0.009(9)
C29 0.098(13) 0.081(12) 0.152(17) 0.008(11) -0.067(13) 0.012(9)
C30 0.113(16) 0.097(16) 0.17(2) 0.007(14) -0.077(15) 0.008(12)
C31 0.120(17) 0.096(16) 0.18(2) 0.008(14) -0.077(17) 0.020(12)
C32 0.122(17) 0.091(16) 0.18(2) 0.007(14) -0.065(17) 0.006(12)
C33 0.101(14) 0.091(14) 0.158(19) 0.007(12) -0.066(14) 0.014(11)
C34 0.13(2) 0.109(18) 0.17(2) 0.010(15) -0.082(19) 0.007(15)
C35 0.16(3) 0.15(2) 0.19(3) 0.00(2) -0.07(2) 0.001(19)
C36 0.16(2) 0.112(19) 0.19(3) 0.006(17) -0.06(2) 0.016(17)
C38 0.14(2) 0.105(18) 0.19(2) -0.008(15) -0.068(19) 0.002(14)
C39 0.17(3) 0.13(2) 0.23(3) 0.00(2) -0.06(2) -0.040(18)
C40 0.061(10) 0.088(12) 0.095(12) 0.000(10) -0.030(8) -0.005(8)
C41 0.075(12) 0.098(13) 0.111(15) 0.004(10) -0.023(11) -0.004(9)
C42 0.072(11) 0.099(13) 0.105(15) 0.009(11) -0.029(11) -0.008(9)
C43 0.065(11) 0.102(13) 0.100(14) 0.020(10) -0.021(10) 0.006(9)
C44 0.060(10) 0.095(12) 0.100(13) 0.009(10) -0.028(10) 0.006(8)
C45 0.063(10) 0.102(13) 0.094(13) 0.010(10) -0.022(10) 0.012(9)
C46 0.076(12) 0.119(16) 0.105(15) 0.003(12) -0.022(11) 0.010(11)
C47 0.087(14) 0.125(17) 0.111(16) -0.001(13) -0.015(12) 0.011(12)
C48 0.093(14) 0.129(17) 0.103(15) -0.016(12) -0.020(12) 0.013(13)
C49 0.074(11) 0.101(13) 0.100(14) -0.012(11) -0.024(10) 0.011(9)
C50 0.070(12) 0.116(16) 0.112(16) 0.020(12) -0.019(11) 0.001(10)
C51 0.073(12) 0.120(16) 0.109(16) 0.009(12) -0.014(11) 0.006(11)
C37 0.21(4) 0.20(3) 0.26(4) 0.01(3) -0.07(3) 0.03(3)

loop_
_atom_type_symbol
_atom_type_description
_atom_type_scat_dispersion_real
_atom_type_scat_dispersion_imag
_atom_type_scat_source
C C 0.0033 0.0016 'International Tables Vol C Tables 4.2.6.8 and 6.1.1.4'
H H 0.0000 0.0000 'International Tables Vol C Tables 4.2.6.8 and 6.1.1.4'
O O 0.0106 0.0060 'International Tables Vol C Tables 4.2.6.8 and 6.1.1.4'
N N 0.0061 0.0033 'International Tables Vol C Tables 4.2.6.8 and 6.1.1.4'
Eu Eu -0.1578 3.6682 'International Tables Vol C Tables 4.2.6.8 and 6.1.1.4'

loop_
_geom_angle_atom_site_label_1
_geom_angle_atom_site_label_2
_geom_angle_atom_site_label_3
_geom_angle
_geom_angle_site_symmetry_1
_geom_angle_site_symmetry_3
O1 Eu1 O6 73.3(3) 2_666 .
O1 Eu1 O7 79.0(3) 2_666 2_666
O6 Eu1 O7 136.0(3) . 2_666
O1 Eu1 O2 126.6(3) 2_666 .
O6 Eu1 O2 92.3(4) . .
O7 Eu1 O2 77.6(4) 2_666 .
O1 Eu1 O11 99.8(3) 2_666 .
O6 Eu1 O11 78.6(3) . .
O7 Eu1 O11 140.3(3) 2_666 .
O2 Eu1 O11 128.0(4) . .
O1 Eu1 O12 140.0(4) 2_666 .
O6 Eu1 O12 72.8(4) . .
O7 Eu1 O12 141.0(4) 2_666 .
O2 Eu1 O12 75.3(3) . .
O11 Eu1 O12 53.0(3) . .
O1 Eu1 N2 138.1(4) 2_666 .
O6 Eu1 N2 146.5(4) . .
O7 Eu1 N2 73.2(4) 2_666 .
O2 Eu1 N2 76.9(4) . .
O11 Eu1 N2 83.3(4) . .
O12 Eu1 N2 73.8(4) . .
O1 Eu1 N1 78.1(4) 2_666 .
O6 Eu1 N1 134.4(4) . .
O7 Eu1 N1 68.9(3) 2_666 .
O2 Eu1 N1 133.3(4) . .
O11 Eu1 N1 72.1(3) . .
O12 Eu1 N1 112.6(4) . .
N2 Eu1 N1 63.1(5) . .
O1 Eu1 O1 76.7(3) 2_666 .
O6 Eu1 O1 72.8(3) . .
O7 Eu1 O1 68.0(3) 2_666 .
O2 Eu1 O1 50.1(3) . .
O11 Eu1 O1 151.0(3) . .
O12 Eu1 O1 112.1(3) . .
N2 Eu1 O1 118.8(4) . .
N1 Eu1 O1 133.2(3) . .
O1 Eu1 Eu1 41.5(2) 2_666 2_666
O6 Eu1 Eu1 68.2(2) . 2_666
O7 Eu1 Eu1 68.4(2) 2_666 2_666
O2 Eu1 Eu1 85.2(2) . 2_666
O11 Eu1 Eu1 134.1(3) . 2_666
O12 Eu1 Eu1 135.2(2) . 2_666
N2 Eu1 Eu1 140.2(3) . 2_666
N1 Eu1 Eu1 110.1(3) . 2_666
O1 Eu1 Eu1 35.2(2) . 2_666
C40 N1 C44 118.3(14) . .
C40 N1 Eu1 123.2(10) . .
C44 N1 Eu1 118.2(11) . .
C49 N2 C45 121.9(16) . .
C49 N2 Eu1 120.5(12) . .
C45 N2 Eu1 117.7(12) . .
C1 O1 Eu1 164.3(10) . 2_666
C1 O1 Eu1 85.8(8) . .
Eu1 O1 Eu1 103.3(3) 2_666 .
C1 O2 Eu1 99.0(9) . .
C4 O3 C8 115.6(18) . .
C5 O4 C10 115.6(16) . .
C6 O5 C12 111(2) . .
C14 O6 Eu1 137.6(10) . .
C14 O7 Eu1 136.9(10) . 2_666
C17 O8 C21 115.1(16) . .
C23 O9 C18 127(2) . .
C19 O10 C25 115.7(19) . .
C27 O11 Eu1 92.6(8) . .
C27 O12 Eu1 92.5(10) . .
C30 O13 C34 118.0(16) . .
C31 O14 C36 104.9(19) . .
C32 O15 C38 120.1(16) . .
O2 C1 O1 122.7(14) . .
O2 C1 C2 120.3(16) . .
O1 C1 C2 117.0(15) . .
C3 C2 C7 122.9(17) . .
C3 C2 C1 119.8(17) . .
C7 C2 C1 117.2(19) . .
C4 C3 C2 118(2) . .
C4 C3 H3 121.0 . .
C2 C3 H3 121.0 . .
C5 C4 C3 121(2) . .
C5 C4 O3 114(2) . .
C3 C4 O3 124(2) . .
C6 C5 C4 119(2) . .
C6 C5 O4 124(3) . .
C4 C5 O4 117(3) . .
C5 C6 C7 123(2) . .
C5 C6 O5 108(2) . .
C7 C6 O5 129(3) . .
C6 C7 C2 116(2) . .
C6 C7 H7 122.1 . .
C2 C7 H7 122.1 . .
O3 C8 C9 111(2) . .
O3 C8 H8A 109.5 . .
C9 C8 H8A 109.5 . .
O3 C8 H8B 109.5 . .
C9 C8 H8B 109.5 . .
H8A C8 H8B 108.1 . .
C8 C9 H9A 109.5 . .
C8 C9 H9B 109.5 . .
H9A C9 H9B 109.5 . .
C8 C9 H9C 109.5 . .
H9A C9 H9C 109.5 . .
H9B C9 H9C 109.5 . .
O4 C10 C11 110(2) . .
O4 C10 H10A 109.7 . .
C11 C10 H10A 109.7 . .
O4 C10 H10B 109.7 . .
C11 C10 H10B 109.7 . .
H10A C10 H10B 108.2 . .
C10 C11 H11A 109.5 . .
C10 C11 H11B 109.5 . .
H11A C11 H11B 109.5 . .
C10 C11 H11C 109.5 . .
H11A C11 H11C 109.5 . .
H11B C11 H11C 109.5 . .
O5 C12 C13 111(3) . .
O5 C12 H12A 109.5 . .
C13 C12 H12A 109.5 . .
O5 C12 H12B 109.5 . .
C13 C12 H12B 109.5 . .
H12A C12 H12B 108.1 . .
C12 C13 H13A 109.5 . .
C12 C13 H13B 109.5 . .
H13A C13 H13B 109.5 . .
C12 C13 H13C 109.5 . .
H13A C13 H13C 109.5 . .
H13B C13 H13C 109.5 . .
O6 C14 O7 127.0(15) . .
O6 C14 C15 115.2(16) . .
O7 C14 C15 117.5(16) . .
C16 C15 C20 121.8(17) . .
C16 C15 C14 118.2(16) . .
C20 C15 C14 120.0(18) . .
C17 C16 C15 119.2(19) . .
C17 C16 H16 120.4 . .
C15 C16 H16 120.4 . .
C16 C17 C18 121(2) . .
C16 C17 O8 126(2) . .
C18 C17 O8 113(2) . .
C19 C18 C17 119(2) . .
C19 C18 O9 124(2) . .
C17 C18 O9 117(2) . .
C18 C19 C20 123(2) . .
C18 C19 O10 112(2) . .
C20 C19 O10 125(2) . .
C19 C20 C15 117(2) . .
C19 C20 H20 121.5 . .
C15 C20 H20 121.5 . .
O8 C21 C22 108.4(19) . .
O8 C21 H21A 110.0 . .
C22 C21 H21A 110.0 . .
O8 C21 H21B 110.0 . .
C22 C21 H21B 110.0 . .
H21A C21 H21B 108.4 . .
C21 C22 H22A 109.5 . .
C21 C22 H22B 109.5 . .
H22A C22 H22B 109.5 . .
C21 C22 H22C 109.5 . .
H22A C22 H22C 109.5 . .
H22B C22 H22C 109.5 . .
O9 C23 C24 112(3) . .
O9 C23 H23A 109.2 . .
C24 C23 H23A 109.2 . .
O9 C23 H23B 109.2 . .
C24 C23 H23B 109.2 . .
H23A C23 H23B 107.9 . .
C23 C24 H24A 109.5 . .
C23 C24 H24B 109.5 . .
H24A C24 H24B 109.5 . .
C23 C24 H24C 109.5 . .
H24A C24 H24C 109.5 . .
H24B C24 H24C 109.5 . .
O10 C25 C26 108(2) . .
O10 C25 H25A 110.1 . .
C26 C25 H25A 110.1 . .
O10 C25 H25B 110.1 . .
C26 C25 H25B 110.1 . .
H25A C25 H25B 108.4 . .
C25 C26 H26A 109.5 . .
C25 C26 H26B 109.5 . .
H26A C26 H26B 109.5 . .
C25 C26 H26C 109.5 . .
H26A C26 H26C 109.5 . .
H26B C26 H26C 109.5 . .
O11 C27 O12 121.8(14) . .
O11 C27 C28 119.1(15) . .
O12 C27 C28 119.0(17) . .
C29 C28 C33 120.8(16) . .
C29 C28 C27 119.9(17) . .
C33 C28 C27 119.3(16) . .
C30 C29 C28 119.7(18) . .
C30 C29 H29 120.1 . .
C28 C29 H29 120.1 . .
C29 C30 C31 120.9(19) . .
C29 C30 O13 125(2) . .
C31 C30 O13 114.4(17) . .
C30 C31 C32 118.6(19) . .
C30 C31 O14 121.3(19) . .
C32 C31 O14 120(2) . .
C31 C32 C33 122(2) . .
C31 C32 O15 115.9(19) . .
C33 C32 O15 123(2) . .
C32 C33 C28 118.5(19) . .
C32 C33 H33 120.8 . .
C28 C33 H33 120.8 . .
O13 C34 C35 110(2) . .
O13 C34 H34A 109.6 . .
C35 C34 H34A 109.6 . .
O13 C34 H34B 109.6 . .
C35 C34 H34B 109.6 . .
H34A C34 H34B 108.1 . .
C34 C35 H35A 109.5 . .
C34 C35 H35B 109.5 . .
H35A C35 H35B 109.5 . .
C34 C35 H35C 109.5 . .
H35A C35 H35C 109.5 . .
H35B C35 H35C 109.5 . .
O14 C36 C37 115(3) . .
O14 C36 H36A 108.5 . .
C37 C36 H36A 108.5 . .
O14 C36 H36B 108.5 . .
C37 C36 H36B 108.5 . .
H36A C36 H36B 107.5 . .
O15 C38 C39 109(2) . .
O15 C38 H38A 110.0 . .
C39 C38 H38A 110.0 . .
O15 C38 H38B 110.0 . .
C39 C38 H38B 110.0 . .
H38A C38 H38B 108.3 . .
C38 C39 H39A 109.5 . .
C38 C39 H39B 109.5 . .
H39A C39 H39B 109.5 . .
C38 C39 H39C 109.5 . .
H39A C39 H39C 109.5 . .
H39B C39 H39C 109.5 . .
N1 C40 C41 124.0(17) . .
N1 C40 H40 118.0 . .
C41 C40 H40 118.0 . .
C42 C41 C40 119.4(19) . .
C42 C41 H41 120.3 . .
C40 C41 H41 120.3 . .
C41 C42 C43 120.0(18) . .
C41 C42 H42 120.0 . .
C43 C42 H42 120.0 . .
C42 C43 C50 126.8(19) . .
C42 C43 C44 119.0(17) . .
C50 C43 C44 114.2(19) . .
C45 C44 N1 117.8(16) . .
C45 C44 C43 122.9(18) . .
N1 C44 C43 119.3(17) . .
C44 C45 N2 122.8(17) . .
C44 C45 C46 117.7(18) . .
N2 C45 C46 119.5(18) . .
C51 C46 C47 123(2) . .
C51 C46 C45 120(2) . .
C47 C46 C45 116.1(19) . .
C48 C47 C46 121(2) . .
C48 C47 H47 119.6 . .
C46 C47 H47 119.6 . .
C47 C48 C49 120(2) . .
C47 C48 H48 119.9 . .
C49 C48 H48 119.9 . .
N2 C49 C48 121.4(18) . .
N2 C49 H49 119.3 . .
C48 C49 H49 119.3 . .
C51 C50 C43 125(2) . .
C51 C50 H50 117.6 . .
C43 C50 H50 117.6 . .
C50 C51 C46 120(2) . .
C50 C51 H51 120.1 . .
C46 C51 H51 120.1 . .
C36 C37 H37A 109.5 . .
C36 C37 H37B 109.5 . .
H37A C37 H37B 109.5 . .
C36 C37 H37C 109.5 . .
H37A C37 H37C 109.5 . .
H37B C37 H37C 109.5 . .

loop_
_geom_bond_atom_site_label_1
_geom_bond_atom_site_label_2
_geom_bond_distance
_geom_bond_site_symmetry_2
Eu1 O1 2.353(10) 2_666
Eu1 O6 2.360(11) .
Eu1 O7 2.377(9) 2_666
Eu1 O2 2.442(9) .
Eu1 O11 2.449(9) .
Eu1 O12 2.449(10) .
Eu1 N2 2.575(14) .
Eu1 N1 2.642(13) .
Eu1 O1 2.706(9) .
Eu1 Eu1 3.9746(13) 2_666
N1 C40 1.317(19) .
N1 C44 1.36(2) .
N2 C49 1.31(2) .
N2 C45 1.37(2) .
O1 C1 1.267(17) .
O1 Eu1 2.353(10) 2_666
O2 C1 1.233(17) .
O3 C4 1.41(3) .
O3 C8 1.42(3) .
O4 C5 1.41(2) .
O4 C10 1.42(2) .
O5 C6 1.40(3) .
O5 C12 1.42(3) .
O6 C14 1.243(19) .
O7 C14 1.258(18) .
O7 Eu1 2.377(9) 2_666
O8 C17 1.40(3) .
O8 C21 1.44(3) .
O9 C23 1.41(3) .
O9 C18 1.42(3) .
O10 C19 1.40(3) .
O10 C25 1.42(3) .
O11 C27 1.251(19) .
O12 C27 1.252(18) .
O13 C30 1.41(2) .
O13 C34 1.42(2) .
O14 C31 1.42(2) .
O14 C36 1.44(3) .
O15 C32 1.41(2) .
O15 C38 1.43(2) .
C1 C2 1.50(2) .
C2 C3 1.38(3) .
C2 C7 1.38(3) .
C3 C4 1.37(2) .
C3 H3 0.9300 .
C4 C5 1.37(3) .
C5 C6 1.36(3) .
C6 C7 1.38(3) .
C7 H7 0.9300 .
C8 C9 1.53(3) .
C8 H8A 0.9700 .
C8 H8B 0.9700 .
C9 H9A 0.9600 .
C9 H9B 0.9600 .
C9 H9C 0.9600 .
C10 C11 1.52(3) .
C10 H10A 0.9700 .
C10 H10B 0.9700 .
C11 H11A 0.9600 .
C11 H11B 0.9600 .
C11 H11C 0.9600 .
C12 C13 1.54(4) .
C12 H12A 0.9700 .
C12 H12B 0.9700 .
C13 H13A 0.9600 .
C13 H13B 0.9600 .
C13 H13C 0.9600 .
C14 C15 1.48(2) .
C15 C16 1.37(2) .
C15 C20 1.38(2) .
C16 C17 1.37(3) .
C16 H16 0.9300 .
C17 C18 1.38(3) .
C18 C19 1.37(3) .
C19 C20 1.37(3) .
C20 H20 0.9300 .
C21 C22 1.53(3) .
C21 H21A 0.9700 .
C21 H21B 0.9700 .
C22 H22A 0.9600 .
C22 H22B 0.9600 .
C22 H22C 0.9600 .
C23 C24 1.53(4) .
C23 H23A 0.9700 .
C23 H23B 0.9700 .
C24 H24A 0.9600 .
C24 H24B 0.9600 .
C24 H24C 0.9600 .
C25 C26 1.54(4) .
C25 H25A 0.9700 .
C25 H25B 0.9700 .
C26 H26A 0.9600 .
C26 H26B 0.9600 .
C26 H26C 0.9600 .
C27 C28 1.49(2) .
C28 C29 1.37(2) .
C28 C33 1.38(2) .
C29 C30 1.37(2) .
C29 H29 0.9300 .
C30 C31 1.38(3) .
C31 C32 1.38(3) .
C32 C33 1.38(3) .
C33 H33 0.9300 .
C34 C35 1.51(3) .
C34 H34A 0.9700 .
C34 H34B 0.9700 .
C35 H35A 0.9600 .
C35 H35B 0.9600 .
C35 H35C 0.9600 .
C36 C37 1.50(3) .
C36 H36A 0.9700 .
C36 H36B 0.9700 .
C38 C39 1.53(3) .
C38 H38A 0.9700 .
C38 H38B 0.9700 .
C39 H39A 0.9600 .
C39 H39B 0.9600 .
C39 H39C 0.9600 .
C40 C41 1.39(2) .
C40 H40 0.9300 .
C41 C42 1.34(2) .
C41 H41 0.9300 .
C42 C43 1.36(2) .
C42 H42 0.9300 .
C43 C50 1.43(2) .
C43 C44 1.46(2) .
C44 C45 1.35(2) .
C45 C46 1.45(2) .
C46 C51 1.40(3) .
C46 C47 1.42(3) .
C47 C48 1.36(3) .
C47 H47 0.9300 .
C48 C49 1.38(2) .
C48 H48 0.9300 .
C49 H49 0.9300 .
C50 C51 1.31(3) .
C50 H50 0.9300 .
C51 H51 0.9300 .
C37 H37A 0.9600 .
C37 H37B 0.9600 .
C37 H37C 0.9600 .

loop_
_geom_torsion_atom_site_label_1
_geom_torsion_atom_site_label_2
_geom_torsion_atom_site_label_3
_geom_torsion_atom_site_label_4
_geom_torsion
_geom_torsion_site_symmetry_1
_geom_torsion_site_symmetry_4
O1 Eu1 N1 C40 15.0(11) 2_666 .
O6 Eu1 N1 C40 -36.9(13) . .
O7 Eu1 N1 C40 97.7(12) 2_666 .
O2 Eu1 N1 C40 144.7(11) . .
O11 Eu1 N1 C40 -89.5(12) . .
O12 Eu1 N1 C40 -124.5(11) . .
N2 Eu1 N1 C40 178.9(13) . .
O1 Eu1 N1 C40 73.6(13) . .
Eu1 Eu1 N1 C40 41.9(12) 2_666 .
O1 Eu1 N1 C44 -158.2(11) 2_666 .
O6 Eu1 N1 C44 149.9(9) . .
O7 Eu1 N1 C44 -75.6(10) 2_666 .
O2 Eu1 N1 C44 -28.5(12) . .
O11 Eu1 N1 C44 97.2(10) . .
O12 Eu1 N1 C44 62.3(11) . .
N2 Eu1 N1 C44 5.7(10) . .
O1 Eu1 N1 C44 -99.6(11) . .
Eu1 Eu1 N1 C44 -131.4(10) 2_666 .
O1 Eu1 N2 C49 -159.5(11) 2_666 .
O6 Eu1 N2 C49 45.6(15) . .
O7 Eu1 N2 C49 -109.1(12) 2_666 .
O2 Eu1 N2 C49 -28.4(12) . .
O11 Eu1 N2 C49 103.2(12) . .
O12 Eu1 N2 C49 49.8(12) . .
N1 Eu1 N2 C49 176.5(13) . .
O1 Eu1 N2 C49 -56.9(13) . .
Eu1 Eu1 N2 C49 -94.0(13) 2_666 .
O1 Eu1 N2 C45 18.8(13) 2_666 .
O6 Eu1 N2 C45 -136.1(11) . .
O7 Eu1 N2 C45 69.2(11) 2_666 .
O2 Eu1 N2 C45 150.0(12) . .
O11 Eu1 N2 C45 -78.4(11) . .
O12 Eu1 N2 C45 -131.8(11) . .
N1 Eu1 N2 C45 -5.2(10) . .
O1 Eu1 N2 C45 121.4(10) . .
Eu1 Eu1 N2 C45 84.4(11) 2_666 .
O1 Eu1 O1 C1 167.0(11) 2_666 .
O6 Eu1 O1 C1 -116.6(10) . .
O7 Eu1 O1 C1 83.7(10) 2_666 .
O2 Eu1 O1 C1 -8.3(10) . .
O11 Eu1 O1 C1 -106.8(11) . .
O12 Eu1 O1 C1 -54.0(10) . .
N2 Eu1 O1 C1 29.0(11) . .
N1 Eu1 O1 C1 107.9(10) . .
Eu1 Eu1 O1 C1 167.0(11) 2_666 .
O1 Eu1 O1 Eu1 0.0 2_666 2_666
O6 Eu1 O1 Eu1 76.4(4) . 2_666
O7 Eu1 O1 Eu1 -83.3(4) 2_666 2_666
O2 Eu1 O1 Eu1 -175.3(6) . 2_666
O11 Eu1 O1 Eu1 86.2(7) . 2_666
O12 Eu1 O1 Eu1 138.9(4) . 2_666
N2 Eu1 O1 Eu1 -138.0(5) . 2_666
N1 Eu1 O1 Eu1 -59.1(6) . 2_666
O1 Eu1 O2 C1 2.9(12) 2_666 .
O6 Eu1 O2 C1 73.7(11) . .
O7 Eu1 O2 C1 -63.0(11) 2_666 .
O11 Eu1 O2 C1 151.1(10) . .
O12 Eu1 O2 C1 145.2(11) . .
N2 Eu1 O2 C1 -138.3(11) . .
N1 Eu1 O2 C1 -107.4(11) . .
O1 Eu1 O2 C1 8.6(10) . .
Eu1 Eu1 O2 C1 5.9(10) 2_666 .
O1 Eu1 O6 C14 28.6(15) 2_666 .
O7 Eu1 O6 C14 -24.6(18) 2_666 .
O2 Eu1 O6 C14 -99.0(16) . .
O11 Eu1 O6 C14 132.6(16) . .
O12 Eu1 O6 C14 -172.8(16) . .
N2 Eu1 O6 C14 -168.6(14) . .
N1 Eu1 O6 C14 82.1(16) . .
O1 Eu1 O6 C14 -52.2(15) . .
Eu1 Eu1 O6 C14 -15.1(15) 2_666 .
O1 Eu1 O11 C27 146.3(10) 2_666 .
O6 Eu1 O11 C27 75.7(10) . .
O7 Eu1 O11 C27 -129.2(10) 2_666 .
O2 Eu1 O11 C27 -8.2(11) . .
O12 Eu1 O11 C27 -1.1(10) . .
N2 Eu1 O11 C27 -75.9(10) . .
N1 Eu1 O11 C27 -139.7(11) . .
O1 Eu1 O11 C27 66.2(12) . .
Eu1 Eu1 O11 C27 119.4(10) 2_666 .
O1 Eu1 O12 C27 -54.4(12) 2_666 .
O6 Eu1 O12 C27 -87.4(10) . .
O7 Eu1 O12 C27 128.1(10) 2_666 .
O2 Eu1 O12 C27 175.3(11) . .
O11 Eu1 O12 C27 1.1(10) . .
N2 Eu1 O12 C27 95.0(11) . .
N1 Eu1 O12 C27 44.2(11) . .
O1 Eu1 O12 C27 -150.0(10) . .
Eu1 Eu1 O12 C27 -117.5(10) 2_666 .
Eu1 O2 C1 O1 -16.9(19) . .
Eu1 O2 C1 C2 160.5(15) . .
Eu1 O1 C1 O2 141(3) 2_666 .
Eu1 O1 C1 O2 15.1(17) . .
Eu1 O1 C1 C2 -36(5) 2_666 .
Eu1 O1 C1 C2 -162.4(16) . .
O2 C1 C2 C3 -134.7(19) . .
O1 C1 C2 C3 43(2) . .
O2 C1 C2 C7 45(3) . .
O1 C1 C2 C7 -137.7(18) . .
C7 C2 C3 C4 0(3) . .
C1 C2 C3 C4 179.8(17) . .
C2 C3 C4 C5 0(3) . .
C2 C3 C4 O3 -179.4(18) . .
C8 O3 C4 C5 -162(2) . .
C8 O3 C4 C3 17(3) . .
C3 C4 C5 C6 1(3) . .
O3 C4 C5 C6 -180(2) . .
C3 C4 C5 O4 178.1(18) . .
O3 C4 C5 O4 -3(3) . .
C10 O4 C5 C6 -79(3) . .
C10 O4 C5 C4 104(3) . .
C4 C5 C6 C7 -2(4) . .
O4 C5 C6 C7 -179(2) . .
C4 C5 C6 O5 179(2) . .
O4 C5 C6 O5 3(3) . .
C12 O5 C6 C5 -175(2) . .
C12 O5 C6 C7 7(3) . .
C5 C6 C7 C2 2(3) . .
O5 C6 C7 C2 -180(2) . .
C3 C2 C7 C6 -1(3) . .
C1 C2 C7 C6 179.3(18) . .
C4 O3 C8 C9 176.4(19) . .
C5 O4 C10 C11 172(3) . .
C6 O5 C12 C13 169(2) . .
Eu1 O6 C14 O7 16(3) . .
Eu1 O6 C14 C15 -170.3(12) . .
Eu1 O7 C14 O6 1(3) 2_666 .
Eu1 O7 C14 C15 -172.3(12) 2_666 .
O6 C14 C15 C16 -177.5(18) . .
O7 C14 C15 C16 -3(3) . .
O6 C14 C15 C20 3(3) . .
O7 C14 C15 C20 177.3(19) . .
C20 C15 C16 C17 -1(4) . .
C14 C15 C16 C17 180(2) . .
C15 C16 C17 C18 1(4) . .
C15 C16 C17 O8 -180(2) . .
C21 O8 C17 C16 2(4) . .
C21 O8 C17 C18 -178(3) . .
C16 C17 C18 C19 0(5) . .
O8 C17 C18 C19 -180(3) . .
C16 C17 C18 O9 179(2) . .
O8 C17 C18 O9 0(4) . .
C23 O9 C18 C19 -33(5) . .
C23 O9 C18 C17 147(3) . .
C17 C18 C19 C20 0(5) . .
O9 C18 C19 C20 -180(3) . .
C17 C18 C19 O10 -179(3) . .
O9 C18 C19 O10 2(5) . .
C25 O10 C19 C18 -167(3) . .
C25 O10 C19 C20 14(4) . .
C18 C19 C20 C15 0(5) . .
O10 C19 C20 C15 178(3) . .
C16 C15 C20 C19 1(4) . .
C14 C15 C20 C19 -180(2) . .
C17 O8 C21 C22 173(2) . .
C18 O9 C23 C24 168(3) . .
C19 O10 C25 C26 155(3) . .
Eu1 O11 C27 O12 2.1(18) . .
Eu1 O11 C27 C28 -174.7(15) . .
Eu1 O12 C27 O11 -2.1(18) . .
Eu1 O12 C27 C28 174.7(15) . .
O11 C27 C28 C29 -9(3) . .
O12 C27 C28 C29 174.3(18) . .
O11 C27 C28 C33 171.0(18) . .
O12 C27 C28 C33 -6(3) . .
C33 C28 C29 C30 0(3) . .
C27 C28 C29 C30 -180(2) . .
C28 C29 C30 C31 0(4) . .
C28 C29 C30 O13 -180(2) . .
C34 O13 C30 C29 -24(3) . .
C34 O13 C30 C31 157(2) . .
C29 C30 C31 C32 0(4) . .
O13 C30 C31 C32 180(2) . .
C29 C30 C31 O14 -179(2) . .
O13 C30 C31 O14 0(3) . .
C36 O14 C31 C30 -96(3) . .
C36 O14 C31 C32 84(3) . .
C30 C31 C32 C33 0(4) . .
O14 C31 C32 C33 179(2) . .
C30 C31 C32 O15 180(2) . .
O14 C31 C32 O15 -1(4) . .
C38 O15 C32 C31 170(2) . .
C38 O15 C32 C33 -10(4) . .
C31 C32 C33 C28 0(4) . .
O15 C32 C33 C28 -180(2) . .
C29 C28 C33 C32 -1(3) . .
C27 C28 C33 C32 180(2) . .
C30 O13 C34 C35 -74(2) . .
C31 O14 C36 C37 162(3) . .
C32 O15 C38 C39 -172(2) . .
C44 N1 C40 C41 -3(2) . .
Eu1 N1 C40 C41 -176.5(12) . .
N1 C40 C41 C42 3(3) . .
C40 C41 C42 C43 -1(3) . .
C41 C42 C43 C50 -179.6(16) . .
C41 C42 C43 C44 0(2) . .
C40 N1 C44 C45 -179.3(14) . .
Eu1 N1 C44 C45 -5.7(18) . .
C40 N1 C44 C43 2(2) . .
Eu1 N1 C44 C43 175.3(10) . .
C42 C43 C44 C45 -179.2(16) . .
C50 C43 C44 C45 1(2) . .
C42 C43 C44 N1 0(2) . .
C50 C43 C44 N1 179.5(14) . .
N1 C44 C45 N2 1(2) . .
C43 C44 C45 N2 179.5(14) . .
N1 C44 C45 C46 -179.9(14) . .
C43 C44 C45 C46 -1(2) . .
C49 N2 C45 C44 -176.7(16) . .
Eu1 N2 C45 C44 5(2) . .
C49 N2 C45 C46 4(2) . .
Eu1 N2 C45 C46 -174.5(11) . .
C44 C45 C46 C51 3(3) . .
N2 C45 C46 C51 -177.9(16) . .
C44 C45 C46 C47 175.3(16) . .
N2 C45 C46 C47 -5(2) . .
C51 C46 C47 C48 175.8(19) . .
C45 C46 C47 C48 3(3) . .
C46 C47 C48 C49 0(3) . .
C45 N2 C49 C48 0(3) . .
Eu1 N2 C49 C48 178.0(13) . .
C47 C48 C49 N2 -2(3) . .
C42 C43 C50 C51 177.8(19) . .
C44 C43 C50 C51 -2(3) . .
C43 C50 C51 C46 4(3) . .
C47 C46 C51 C50 -176.1(19) . .
C45 C46 C51 C50 -4(3) . .
